data_2239538
loop_
_publ_author_name
'Neumann, Tristan'
'Jess, Inke'
'N\"ather, Christian'

_publ_section_title
;
 <i>catena</i>-Poly[[bis(pyridine-\k<i>N</i>)nickel(II)]-di-\m-thiocyanato-\k^2^<i>N</i>:<i>S</i>;\k^2^<i>S</i>:<i>N</i>]
;
_journal_coeditor_code FK2081
_journal_issue 6
_journal_name_full 'Acta Crystallographica Section E'
_journal_page_first m196
_journal_paper_doi 10.1107/S1600536814009611
_journal_volume 70
_journal_year 2014
_chemical_formula_iupac '[Ni (N C S)2 (C5 H5 N)2]'
_chemical_formula_moiety 'C12 H10 N4 Ni S2'
_chemical_formula_sum 'C12 H10 N4 Ni S2'
_chemical_formula_weight 333.07
_chemical_name_systematic
<i>catena</i>-Poly[[bis(pyridine-\k<i>N</i>)nickel(II)]-di-\m-thiocyanato-\k^2^<i>N</i>:<i>S</i>;\k^2^<i>S</i>:<i>N</i>]
_space_group_IT_number 2
_symmetry_cell_setting triclinic
_symmetry_space_group_name_Hall '-P 1'
_symmetry_space_group_name_H-M 'P -1'
_atom_sites_solution_hydrogens difmap
_atom_sites_solution_primary direct
_atom_sites_solution_secondary difmap
_audit_creation_method SHELXL-97
_cell_angle_alpha 92.675(5)
_cell_angle_beta 96.460(4)
_cell_angle_gamma 114.753(4)
_cell_formula_units_Z 3
_cell_length_a 8.4913(5)
_cell_length_b 8.6808(5)
_cell_length_c 15.3608(9)
_cell_measurement_reflns_used 15654
_cell_measurement_temperature 200(2)
_cell_measurement_theta_max 27.8
_cell_measurement_theta_min 2.6
_cell_volume 1016.17(11)
_computing_cell_refinement 'X-AREA (Stoe & Cie, 2008)'
_computing_data_collection 'X-AREA (Stoe & Cie, 2008)'
_computing_data_reduction 'X-AREA (Stoe & Cie, 2008)'
_computing_molecular_graphics
;
XP in SHELXTL (Sheldrick, 2008) and DIAMOND (Brandenburg, 2012)
;
_computing_publication_material 'publCIF (Westrip, 2010)'
_computing_structure_refinement 'SHELXL97 (Sheldrick, 2008)'
_computing_structure_solution 'SHELXS97 (Sheldrick, 2008)'
_diffrn_ambient_temperature 200(2)
_diffrn_measured_fraction_theta_full 0.996
_diffrn_measured_fraction_theta_max 0.996
_diffrn_measurement_device_type 'Stoe IPDS-1'
_diffrn_measurement_method 'omega scans'
_diffrn_radiation_monochromator graphite
_diffrn_radiation_source 'fine-focus sealed tube'
_diffrn_radiation_type MoK\a
_diffrn_radiation_wavelength 0.71073
_diffrn_reflns_av_R_equivalents 0.0383
_diffrn_reflns_av_sigmaI/netI 0.0296
_diffrn_reflns_limit_h_max 10
_diffrn_reflns_limit_h_min -10
_diffrn_reflns_limit_k_max 11
_diffrn_reflns_limit_k_min -11
_diffrn_reflns_limit_l_max 19
_diffrn_reflns_limit_l_min -19
_diffrn_reflns_number 15116
_diffrn_reflns_theta_full 27.33
_diffrn_reflns_theta_max 27.33
_diffrn_reflns_theta_min 1.34
_diffrn_standards_number 0
_exptl_absorpt_coefficient_mu 1.729
_exptl_absorpt_correction_T_max 0.7750
_exptl_absorpt_correction_T_min 0.5941
_exptl_absorpt_correction_type numerical
_exptl_absorpt_process_details '(X-SHAPE and X-RED32; Stoe & Cie, 2008)'
_exptl_crystal_colour green
_exptl_crystal_density_diffrn 1.633
_exptl_crystal_density_method 'not measured'
_exptl_crystal_description block
_exptl_crystal_F_000 510
_exptl_crystal_size_max 0.17
_exptl_crystal_size_mid 0.13
_exptl_crystal_size_min 0.08
_refine_diff_density_max 0.593
_refine_diff_density_min -0.606
_refine_ls_extinction_method none
_refine_ls_goodness_of_fit_ref 0.978
_refine_ls_hydrogen_treatment constr
_refine_ls_matrix_type full
_refine_ls_number_parameters 259
_refine_ls_number_reflns 4557
_refine_ls_number_restraints 0
_refine_ls_restrained_S_all 0.978
_refine_ls_R_factor_all 0.0498
_refine_ls_R_factor_gt 0.0353
_refine_ls_shift/su_max 0.001
_refine_ls_shift/su_mean 0.000
_refine_ls_structure_factor_coef Fsqd
_refine_ls_weighting_details 'calc w=1/[\s^2^(Fo^2^)+(0.0561P)^2^] where P=(Fo^2^+2Fc^2^)/3'
_refine_ls_weighting_scheme calc
_refine_ls_wR_factor_gt 0.0871
_refine_ls_wR_factor_ref 0.0928
_reflns_number_gt 3361
_reflns_number_total 4557
_reflns_threshold_expression I>2sigma(I)
_cod_data_source_file fk2081sup1.cf
_cod_data_source_block I
_cod_original_cell_volume 1016.17(10)
_cod_database_code 2239538
_cod_database_fobs_code 2239538

loop_
_symmetry_equiv_pos_as_xyz
'x, y, z'
'-x, -y, -z'

loop_
_atom_site_type_symbol
_atom_site_label
_atom_site_fract_x
_atom_site_fract_y
_atom_site_fract_z
_atom_site_U_iso_or_equiv
_atom_site_adp_type
_atom_site_calc_flag
_atom_site_refinement_flags
_atom_site_occupancy
_atom_site_symmetry_multiplicity
Ni Ni1 0.0000 0.0000 0.0000 0.02953(11) Uani d S 1 2
Ni Ni2 0.32606(3) 0.32286(3) 0.336439(15) 0.02901(10) Uani d . 1 1
N N1 0.0934(2) -0.0319(2) 0.12221(11) 0.0341(4) Uani d . 1 1
C C1 0.1736(3) -0.0104(2) 0.19156(13) 0.0297(4) Uani d . 1 1
S S1 0.28609(8) 0.02190(7) 0.29065(3) 0.03567(13) Uani d . 1 1
N N2 0.1934(2) 0.3389(2) 0.22085(11) 0.0338(4) Uani d . 1 1
C C2 0.1373(3) 0.3294(2) 0.14746(13) 0.0304(4) Uani d . 1 1
S S2 0.05487(8) 0.30834(7) 0.04288(3) 0.03629(14) Uani d . 1 1
N N3 0.4604(2) 0.3121(2) 0.45220(12) 0.0344(4) Uani d . 1 1
C C3 0.5331(3) 0.3368(2) 0.52339(13) 0.0299(4) Uani d . 1 1
S S3 0.63925(7) 0.37650(7) 0.62438(3) 0.03426(13) Uani d . 1 1
N N11 0.2559(2) 0.0842(2) -0.03401(11) 0.0335(4) Uani d . 1 1
C C11 0.3966(3) 0.2009(3) 0.01811(14) 0.0397(5) Uani d . 1 1
H H11 0.3810 0.2428 0.0717 0.048 Uiso calc R 1 1
C C12 0.5638(3) 0.2621(3) -0.00381(16) 0.0485(6) Uani d . 1 1
H H12 0.6583 0.3433 0.0343 0.058 Uiso calc R 1 1
C C13 0.5885(3) 0.2008(3) -0.08315(17) 0.0493(6) Uani d . 1 1
H H13 0.6997 0.2406 -0.0998 0.059 Uiso calc R 1 1
C C14 0.4458(3) 0.0800(3) -0.13697(16) 0.0469(6) Uani d . 1 1
H H14 0.4588 0.0361 -0.1907 0.056 Uiso calc R 1 1
C C15 0.2824(3) 0.0242(3) -0.11042(14) 0.0391(5) Uani d . 1 1
H H15 0.1866 -0.0585 -0.1471 0.047 Uiso calc R 1 1
N N21 0.0930(2) 0.2202(2) 0.39438(11) 0.0331(4) Uani d . 1 1
C C21 -0.0530(3) 0.0912(3) 0.35280(14) 0.0391(5) Uani d . 1 1
H H21 -0.0512 0.0469 0.2968 0.047 Uiso calc R 1 1
C C22 -0.2066(3) 0.0205(3) 0.38916(16) 0.0461(5) Uani d . 1 1
H H22 -0.3056 -0.0687 0.3581 0.055 Uiso calc R 1 1
C C23 -0.2099(3) 0.0848(3) 0.47198(17) 0.0489(6) Uani d . 1 1
H H23 -0.3115 0.0397 0.4979 0.059 Uiso calc R 1 1
C C24 -0.0615(3) 0.2164(3) 0.51590(15) 0.0478(6) Uani d . 1 1
H H24 -0.0607 0.2618 0.5721 0.057 Uiso calc R 1 1
C C25 0.0870(3) 0.2805(3) 0.47529(14) 0.0395(5) Uani d . 1 1
H H25 0.1873 0.3696 0.5055 0.047 Uiso calc R 1 1
N N31 0.5650(2) 0.4229(2) 0.28291(11) 0.0330(4) Uani d . 1 1
C C31 0.6917(3) 0.3742(3) 0.30780(14) 0.0412(5) Uani d . 1 1
H H31 0.6713 0.2933 0.3479 0.049 Uiso calc R 1 1
C C32 0.8516(3) 0.4379(3) 0.27708(16) 0.0475(6) Uani d . 1 1
H H32 0.9365 0.4011 0.2966 0.057 Uiso calc R 1 1
C C33 0.8827(3) 0.5559(3) 0.21738(17) 0.0491(6) Uani d . 1 1
H H33 0.9890 0.6008 0.1955 0.059 Uiso calc R 1 1
C C35 0.5977(3) 0.5386(3) 0.22479(14) 0.0410(5) Uani d . 1 1
H H35 0.5118 0.5750 0.2067 0.049 Uiso calc R 1 1
C C34 0.7535(3) 0.6065(3) 0.19054(16) 0.0489(6) Uani d . 1 1
H H34 0.7707 0.6857 0.1497 0.059 Uiso calc R 1 1

loop_
_atom_site_aniso_label
_atom_site_aniso_U_11
_atom_site_aniso_U_22
_atom_site_aniso_U_33
_atom_site_aniso_U_12
_atom_site_aniso_U_13
_atom_site_aniso_U_23
Ni1 0.0282(2) 0.0340(2) 0.02409(19) 0.01121(16) 0.00356(14) 0.00216(14)
Ni2 0.02799(16) 0.03284(16) 0.02439(15) 0.01130(12) 0.00377(11) 0.00245(10)
N1 0.0364(10) 0.0351(9) 0.0290(9) 0.0139(8) 0.0041(7) 0.0012(7)
C1 0.0327(10) 0.0285(9) 0.0289(10) 0.0130(8) 0.0081(8) 0.0040(7)
S1 0.0417(3) 0.0389(3) 0.0270(3) 0.0190(2) 0.0005(2) 0.0022(2)
N2 0.0351(10) 0.0363(9) 0.0291(9) 0.0155(8) 0.0019(7) 0.0003(7)
C2 0.0299(10) 0.0281(9) 0.0335(10) 0.0121(8) 0.0069(8) 0.0024(8)
S2 0.0412(3) 0.0376(3) 0.0280(3) 0.0161(2) 0.0000(2) 0.0031(2)
N3 0.0354(10) 0.0342(9) 0.0312(9) 0.0130(8) 0.0031(7) 0.0026(7)
C3 0.0319(11) 0.0284(9) 0.0298(10) 0.0130(8) 0.0052(8) 0.0035(7)
S3 0.0375(3) 0.0361(3) 0.0279(3) 0.0157(2) 0.0000(2) 0.0020(2)
N11 0.0312(9) 0.0380(9) 0.0310(8) 0.0141(8) 0.0064(7) 0.0046(7)
C11 0.0334(12) 0.0433(12) 0.0375(11) 0.0125(10) 0.0034(9) 0.0003(9)
C12 0.0305(12) 0.0519(14) 0.0548(14) 0.0104(11) 0.0040(10) 0.0021(11)
C13 0.0365(13) 0.0537(14) 0.0626(15) 0.0208(11) 0.0173(12) 0.0125(12)
C14 0.0470(14) 0.0543(14) 0.0469(13) 0.0261(12) 0.0181(11) 0.0064(11)
C15 0.0390(12) 0.0430(12) 0.0353(11) 0.0175(10) 0.0068(9) 0.0025(9)
N21 0.0308(9) 0.0355(9) 0.0318(9) 0.0125(7) 0.0058(7) 0.0045(7)
C21 0.0353(11) 0.0389(11) 0.0386(11) 0.0120(10) 0.0042(9) 0.0026(9)
C22 0.0328(12) 0.0429(12) 0.0548(14) 0.0083(10) 0.0068(10) 0.0083(10)
C23 0.0438(14) 0.0505(14) 0.0571(15) 0.0194(12) 0.0241(12) 0.0182(11)
C24 0.0514(15) 0.0524(14) 0.0421(12) 0.0213(12) 0.0196(11) 0.0072(10)
C25 0.0387(12) 0.0429(12) 0.0340(11) 0.0137(10) 0.0093(9) 0.0017(9)
N31 0.0298(9) 0.0375(9) 0.0322(8) 0.0139(8) 0.0068(7) 0.0062(7)
C31 0.0393(12) 0.0477(12) 0.0433(12) 0.0236(10) 0.0087(10) 0.0132(10)
C32 0.0366(13) 0.0531(14) 0.0594(15) 0.0234(11) 0.0128(11) 0.0121(11)
C33 0.0410(14) 0.0484(13) 0.0600(15) 0.0173(11) 0.0206(12) 0.0103(11)
C35 0.0398(12) 0.0429(12) 0.0431(12) 0.0185(10) 0.0100(10) 0.0135(10)
C34 0.0500(15) 0.0476(13) 0.0556(14) 0.0220(12) 0.0213(12) 0.0214(11)

loop_
_atom_type_symbol
_atom_type_description
_atom_type_scat_dispersion_real
_atom_type_scat_dispersion_imag
_atom_type_scat_source
C C 0.0033 0.0016 'International Tables Vol C Tables 4.2.6.8 and 6.1.1.4'
H H 0.0000 0.0000 'International Tables Vol C Tables 4.2.6.8 and 6.1.1.4'
N N 0.0061 0.0033 'International Tables Vol C Tables 4.2.6.8 and 6.1.1.4'
S S 0.1246 0.1234 'International Tables Vol C Tables 4.2.6.8 and 6.1.1.4'
Ni Ni 0.3393 1.1124 'International Tables Vol C Tables 4.2.6.8 and 6.1.1.4'

loop_
_geom_angle_atom_site_label_1
_geom_angle_atom_site_label_2
_geom_angle_atom_site_label_3
_geom_angle_site_symmetry_1
_geom_angle_site_symmetry_3
_geom_angle
N1 Ni1 N1 . 2 180.00(11)
N1 Ni1 N11 . 2 90.89(7)
N1 Ni1 N11 2 2 89.11(7)
N1 Ni1 N11 . . 89.11(7)
N1 Ni1 N11 2 . 90.89(7)
N11 Ni1 N11 2 . 180.00(8)
N1 Ni1 S2 . 2 86.10(5)
N1 Ni1 S2 2 2 93.90(5)
N11 Ni1 S2 2 2 90.46(5)
N11 Ni1 S2 . 2 89.54(5)
N1 Ni1 S2 . . 93.90(5)
N1 Ni1 S2 2 . 86.10(5)
N11 Ni1 S2 2 . 89.54(5)
N11 Ni1 S2 . . 90.46(5)
S2 Ni1 S2 2 . 180.00(3)
N3 Ni2 N2 . . 178.85(6)
N3 Ni2 N21 . . 88.45(7)
N2 Ni2 N21 . . 91.90(7)
N3 Ni2 N31 . . 89.20(7)
N2 Ni2 N31 . . 90.46(7)
N21 Ni2 N31 . . 177.59(6)
N3 Ni2 S3 . 2_666 94.72(5)
N2 Ni2 S3 . 2_666 84.17(5)
N21 Ni2 S3 . 2_666 90.85(5)
N31 Ni2 S3 . 2_666 89.89(5)
N3 Ni2 S1 . . 87.63(5)
N2 Ni2 S1 . . 93.47(5)
N21 Ni2 S1 . . 89.58(5)
N31 Ni2 S1 . . 89.77(5)
S3 Ni2 S1 2_666 . 177.618(19)
C1 N1 Ni1 . . 163.91(16)
N1 C1 S1 . . 179.12(19)
C1 S1 Ni2 . . 99.82(7)
C2 N2 Ni2 . . 165.01(16)
N2 C2 S2 . . 177.92(18)
C2 S2 Ni1 . . 99.72(7)
C3 N3 Ni2 . . 165.50(17)
N3 C3 S3 . . 178.70(19)
C3 S3 Ni2 . 2_666 100.49(7)
C11 N11 C15 . . 117.22(19)
C11 N11 Ni1 . . 122.02(14)
C15 N11 Ni1 . . 120.75(15)
N11 C11 C12 . . 123.2(2)
N11 C11 H11 . . 118.4
C12 C11 H11 . . 118.4
C13 C12 C11 . . 118.9(2)
C13 C12 H12 . . 120.6
C11 C12 H12 . . 120.6
C14 C13 C12 . . 118.6(2)
C14 C13 H13 . . 120.7
C12 C13 H13 . . 120.7
C13 C14 C15 . . 119.2(2)
C13 C14 H14 . . 120.4
C15 C14 H14 . . 120.4
N11 C15 C14 . . 122.9(2)
N11 C15 H15 . . 118.6
C14 C15 H15 . . 118.6
C21 N21 C25 . . 117.13(18)
C21 N21 Ni2 . . 121.78(14)
C25 N21 Ni2 . . 121.07(14)
N21 C21 C22 . . 123.1(2)
N21 C21 H21 . . 118.4
C22 C21 H21 . . 118.4
C23 C22 C21 . . 118.7(2)
C23 C22 H22 . . 120.6
C21 C22 H22 . . 120.6
C24 C23 C22 . . 119.1(2)
C24 C23 H23 . . 120.5
C22 C23 H23 . . 120.5
C23 C24 C25 . . 118.9(2)
C23 C24 H24 . . 120.5
C25 C24 H24 . . 120.5
N21 C25 C24 . . 123.0(2)
N21 C25 H25 . . 118.5
C24 C25 H25 . . 118.5
C31 N31 C35 . . 116.92(18)
C31 N31 Ni2 . . 120.73(13)
C35 N31 Ni2 . . 122.34(15)
N31 C31 C32 . . 123.4(2)
N31 C31 H31 . . 118.3
C32 C31 H31 . . 118.3
C33 C32 C31 . . 118.9(2)
C33 C32 H32 . . 120.6
C31 C32 H32 . . 120.6
C32 C33 C34 . . 118.5(2)
C32 C33 H33 . . 120.7
C34 C33 H33 . . 120.7
N31 C35 C34 . . 122.9(2)
N31 C35 H35 . . 118.6
C34 C35 H35 . . 118.6
C33 C34 C35 . . 119.4(2)
C33 C34 H34 . . 120.3
C35 C34 H34 . . 120.3

loop_
_geom_bond_atom_site_label_1
_geom_bond_atom_site_label_2
_geom_bond_site_symmetry_2
_geom_bond_distance
Ni1 N1 . 2.0317(17)
Ni1 N1 2 2.0317(17)
Ni1 N11 2 2.1189(17)
Ni1 N11 . 2.1189(17)
Ni1 S2 2 2.5568(6)
Ni1 S2 . 2.5568(6)
Ni2 N3 . 2.0299(18)
Ni2 N2 . 2.0359(18)
Ni2 N21 . 2.1203(17)
Ni2 N31 . 2.1241(17)
Ni2 S3 2_666 2.5357(6)
Ni2 S1 . 2.5432(6)
N1 C1 . 1.160(3)
C1 S1 . 1.648(2)
N2 C2 . 1.159(3)
C2 S2 . 1.648(2)
N3 C3 . 1.157(3)
C3 S3 . 1.647(2)
S3 Ni2 2_666 2.5357(6)
N11 C11 . 1.338(3)
N11 C15 . 1.342(3)
C11 C12 . 1.380(3)
C11 H11 . 0.9300
C12 C13 . 1.379(3)
C12 H12 . 0.9300
C13 C14 . 1.372(4)
C13 H13 . 0.9300
C14 C15 . 1.382(3)
C14 H14 . 0.9300
C15 H15 . 0.9300
N21 C21 . 1.339(3)
N21 C25 . 1.341(3)
C21 C22 . 1.383(3)
C21 H21 . 0.9300
C22 C23 . 1.373(3)
C22 H22 . 0.9300
C23 C24 . 1.371(4)
C23 H23 . 0.9300
C24 C25 . 1.382(3)
C24 H24 . 0.9300
C25 H25 . 0.9300
N31 C31 . 1.336(3)
N31 C35 . 1.338(3)
C31 C32 . 1.382(3)
C31 H31 . 0.9300
C32 C33 . 1.370(3)
C32 H32 . 0.9300
C33 C34 . 1.373(3)
C33 H33 . 0.9300
C35 C34 . 1.381(3)
C35 H35 . 0.9300
C34 H34 . 0.9300
